data_7020123
loop_
_publ_author_name
'Natrajan, Louise S.'

_publ_section_title
;
 The first structural and spectroscopic study of a paramagnetic 5f DO3A
 complex.
;
_journal_issue 42
_journal_name_full 'Dalton transactions (Cambridge, England : 2003)'
_journal_page_first 13167
_journal_page_last 13172
_journal_paper_doi 10.1039/c2dt30573a
_journal_volume 41
_journal_year 2012
_chemical_formula_moiety 'C18 H35 Br N4 O8 S2 U'
_chemical_formula_sum 'C18 H35 Br N4 O8 S2 U'
_chemical_formula_weight 817.57
_chemical_name_systematic
;
?
;
_space_group_IT_number 14
_symmetry_cell_setting monoclinic
_symmetry_space_group_name_Hall '-P 2yn'
_symmetry_space_group_name_H-M 'P 1 21/n 1'
_atom_sites_solution_hydrogens geom
_atom_sites_solution_primary direct
_atom_sites_solution_secondary difmap
_audit_creation_method SHELXL-97
_cell_angle_alpha 90.00
_cell_angle_beta 99.6640(10)
_cell_angle_gamma 90.00
_cell_formula_units_Z 4
_cell_length_a 9.0832(7)
_cell_length_b 23.8096(18)
_cell_length_c 14.3980(11)
_cell_measurement_temperature 100(2)
_cell_volume 3069.6(4)
_computing_cell_refinement 'Bruker SMART'
_computing_data_collection 'Bruker SMART'
_computing_data_reduction 'Bruker SAINT'
_computing_molecular_graphics 'Bruker SHELXTL'
_computing_publication_material 'Bruker SHELXTL'
_computing_structure_refinement 'SHELXL-97 (Sheldrick, 1997)'
_computing_structure_solution 'SHELXS-97 (Sheldrick, 1990)'
_diffrn_ambient_temperature 100(2)
_diffrn_measured_fraction_theta_full 0.999
_diffrn_measured_fraction_theta_max 0.999
_diffrn_measurement_device_type 'CCD area detector'
_diffrn_measurement_method 'phi and omega scans'
_diffrn_radiation_monochromator graphite
_diffrn_radiation_source 'fine-focus sealed tube'
_diffrn_radiation_type MoK\a
_diffrn_radiation_wavelength 0.71073
_diffrn_reflns_av_R_equivalents 0.0517
_diffrn_reflns_av_sigmaI/netI 0.0396
_diffrn_reflns_limit_h_max 10
_diffrn_reflns_limit_h_min -10
_diffrn_reflns_limit_k_max 28
_diffrn_reflns_limit_k_min -28
_diffrn_reflns_limit_l_max 17
_diffrn_reflns_limit_l_min -17
_diffrn_reflns_number 22145
_diffrn_reflns_theta_full 25.31
_diffrn_reflns_theta_max 25.31
_diffrn_reflns_theta_min 1.67
_exptl_absorpt_coefficient_mu 6.767
_exptl_absorpt_correction_T_max 0.7284
_exptl_absorpt_correction_T_min 0.3447
_exptl_absorpt_correction_type multi-scan
_exptl_absorpt_process_details 'Bruker SADABS'
_exptl_crystal_colour green
_exptl_crystal_density_diffrn 1.769
_exptl_crystal_density_method 'not measured'
_exptl_crystal_description needle
_exptl_crystal_F_000 1576
_exptl_crystal_size_max 0.20
_exptl_crystal_size_mid 0.05
_exptl_crystal_size_min 0.05
_refine_diff_density_max 1.244
_refine_diff_density_min -3.908
_refine_diff_density_rms 0.220
_refine_ls_extinction_method none
_refine_ls_goodness_of_fit_ref 1.168
_refine_ls_hydrogen_treatment constr
_refine_ls_matrix_type full
_refine_ls_number_parameters 307
_refine_ls_number_reflns 5587
_refine_ls_number_restraints 0
_refine_ls_restrained_S_all 1.168
_refine_ls_R_factor_all 0.0565
_refine_ls_R_factor_gt 0.0516
_refine_ls_shift/su_max 0.000
_refine_ls_shift/su_mean 0.000
_refine_ls_structure_factor_coef Fsqd
_refine_ls_weighting_details 'calc w=1/[\s^2^(Fo^2^)+(0.0502P)^2^+42.5622P] where P=(Fo^2^+2Fc^2^)/3'
_refine_ls_weighting_scheme calc
_refine_ls_wR_factor_gt 0.1263
_refine_ls_wR_factor_ref 0.1288
_reflns_number_gt 5184
_reflns_number_total 5587
_reflns_threshold_expression >2sigma(I)
_cod_data_source_file c2dt30573a.txt
_cod_data_source_block lsn9a
_cod_original_sg_symbol_H-M 'P 21/n'
_cod_database_code 7020123

loop_
_symmetry_equiv_pos_as_xyz
'x, y, z'
'-x+1/2, y+1/2, -z+1/2'
'-x, -y, -z'
'x-1/2, -y-1/2, z-1/2'

loop_
_atom_site_label
_atom_site_type_symbol
_atom_site_fract_x
_atom_site_fract_y
_atom_site_fract_z
_atom_site_U_iso_or_equiv
_atom_site_adp_type
_atom_site_occupancy
_atom_site_symmetry_multiplicity
_atom_site_calc_flag
_atom_site_refinement_flags
U001 U 0.16570(3) 0.102624(13) 0.69039(2) 0.01299(12) Uani 1 1 d .
Br1 Br -0.22268(13) 0.08916(5) 1.04721(8) 0.0371(3) Uani 1 1 d .
C067 C 0.2671(10) 0.0982(4) 0.9378(6) 0.0184(19) Uani 1 1 d .
H06A H 0.2496 0.1377 0.9481 0.022 Uiso 1 1 calc R
H06B H 0.3272 0.0832 0.9945 0.022 Uiso 1 1 calc R
C040 C 0.3951(10) 0.0102(4) 0.6077(6) 0.0196(19) Uani 1 1 d .
H04A H 0.4323 -0.0272 0.5978 0.024 Uiso 1 1 calc R
H04B H 0.4769 0.0365 0.6089 0.024 Uiso 1 1 calc R
C46 C 0.4613(9) 0.1372(4) 0.8577(6) 0.0162(18) Uani 1 1 d .
H46A H 0.5515 0.1265 0.9001 0.019 Uiso 1 1 calc R
H46B H 0.4227 0.1709 0.8827 0.019 Uiso 1 1 calc R
C020 C 0.2583(9) -0.0414(4) 0.7111(6) 0.0149(18) Uani 1 1 d .
H02A H 0.2539 -0.0462 0.7774 0.018 Uiso 1 1 calc R
H02B H 0.3125 -0.0730 0.6911 0.018 Uiso 1 1 calc R
C021 C 0.2714(9) 0.0249(4) 0.5274(6) 0.0187(19) Uani 1 1 d .
C022 C 0.1202(10) 0.0676(4) 0.9182(6) 0.0186(19) Uani 1 1 d .
H02C H 0.1391 0.0280 0.9094 0.022 Uiso 1 1 calc R
H02D H 0.0705 0.0711 0.9725 0.022 Uiso 1 1 calc R
C023 C 0.4271(10) 0.0366(4) 0.8666(6) 0.0160(18) Uani 1 1 d .
H02E H 0.3619 0.0088 0.8876 0.019 Uiso 1 1 calc R
H02F H 0.5154 0.0398 0.9146 0.019 Uiso 1 1 calc R
C024 C 0.1016(10) -0.0413(4) 0.6560(7) 0.0175(18) Uani 1 1 d .
H02G H 0.1051 -0.0396 0.5891 0.021 Uiso 1 1 calc R
H02H H 0.0511 -0.0757 0.6682 0.021 Uiso 1 1 calc R
C027 C 0.5013(9) 0.1504(3) 0.7617(6) 0.0145(18) Uani 1 1 d .
C028 C -0.3490(10) 0.1344(4) 0.5273(7) 0.024(2) Uani 1 1 d .
H02I H -0.3592 0.0963 0.5053 0.037 Uiso 1 1 calc R
H02J H -0.4078 0.1587 0.4824 0.037 Uiso 1 1 calc R
H02K H -0.3829 0.1372 0.5868 0.037 Uiso 1 1 calc R
C031 C -0.0451(10) 0.1443(4) 0.8534(6) 0.021(2) Uani 1 1 d .
H03A H -0.0605 0.1452 0.9185 0.025 Uiso 1 1 calc R
H03B H -0.1412 0.1495 0.8133 0.025 Uiso 1 1 calc R
C033 C 0.3773(13) 0.2491(4) 0.5660(9) 0.039(3) Uani 1 1 d .
H03C H 0.4454 0.2366 0.6205 0.058 Uiso 1 1 calc R
H03D H 0.3120 0.2772 0.5843 0.058 Uiso 1 1 calc R
H03E H 0.4326 0.2646 0.5209 0.058 Uiso 1 1 calc R
C034 C -0.0542(9) -0.0056(4) 0.7660(6) 0.0184(19) Uani 1 1 d .
H03F H 0.0169 -0.0248 0.8132 0.022 Uiso 1 1 calc R
H03G H -0.1385 -0.0305 0.7469 0.022 Uiso 1 1 calc R
C036 C -0.1074(10) 0.0481(4) 0.8078(6) 0.0171(18) Uani 1 1 d .
H03H H -0.1857 0.0652 0.7625 0.021 Uiso 1 1 calc R
H03I H -0.1489 0.0389 0.8638 0.021 Uiso 1 1 calc R
C037 C 0.4727(9) 0.0167(4) 0.7756(6) 0.0144(17) Uani 1 1 d .
H03J H 0.5442 0.0430 0.7571 0.017 Uiso 1 1 calc R
H03K H 0.5212 -0.0196 0.7859 0.017 Uiso 1 1 calc R
C043 C -0.1801(11) 0.2249(4) 0.5809(8) 0.030(2) Uani 1 1 d .
H04C H -0.0845 0.2431 0.5923 0.045 Uiso 1 1 calc R
H04D H -0.2213 0.2241 0.6381 0.045 Uiso 1 1 calc R
H04E H -0.2461 0.2452 0.5335 0.045 Uiso 1 1 calc R
C045 C 0.0586(12) 0.1911(4) 0.8366(7) 0.024(2) Uani 1 1 d .
C056 C 0.1612(17) 0.2277(8) 0.4209(11) 0.079(6) Uani 1 1 d .
H05A H 0.0939 0.2018 0.3843 0.118 Uiso 1 1 calc R
H05B H 0.2252 0.2442 0.3817 0.118 Uiso 1 1 calc R
H05C H 0.1050 0.2567 0.4453 0.118 Uiso 1 1 calc R
N013 N 0.3491(8) 0.0915(3) 0.8561(5) 0.0149(15) Uani 1 1 d .
N014 N 0.0181(8) 0.0890(3) 0.8330(5) 0.0147(15) Uani 1 1 d .
N015 N 0.3420(7) 0.0119(3) 0.6982(5) 0.0140(15) Uani 1 1 d .
N016 N 0.0169(8) 0.0081(3) 0.6836(5) 0.0162(15) Uani 1 1 d .
H01A H -0.0606 0.0126 0.6351 0.019 Uiso 1 1 calc R
O005 O 0.1479(7) 0.1821(3) 0.7790(5) 0.0227(14) Uani 1 1 d .
O006 O 0.4082(6) 0.1320(2) 0.6903(4) 0.0142(12) Uani 1 1 d .
O007 O -0.0870(6) 0.1225(3) 0.6291(4) 0.0168(13) Uani 1 1 d .
O008 O 0.2667(7) 0.0033(3) 0.4485(4) 0.0219(14) Uani 1 1 d .
O009 O 0.6122(7) 0.1782(3) 0.7553(4) 0.0206(14) Uani 1 1 d .
O010 O 0.1572(7) 0.1786(3) 0.5798(5) 0.0230(14) Uani 1 1 d .
O011 O 0.1751(6) 0.0616(3) 0.5466(4) 0.0175(13) Uani 1 1 d .
O012 O 0.0501(9) 0.2368(3) 0.8785(6) 0.0388(19) Uani 1 1 d .
S001 S -0.1589(2) 0.15468(10) 0.54123(16) 0.0195(5) Uani 1 1 d .
S002 S 0.2706(3) 0.19150(11) 0.51517(17) 0.0249(5) Uani 1 1 d .

loop_
_atom_site_aniso_label
_atom_site_aniso_U_11
_atom_site_aniso_U_22
_atom_site_aniso_U_33
_atom_site_aniso_U_23
_atom_site_aniso_U_13
_atom_site_aniso_U_12
U001 0.01107(18) 0.01433(18) 0.01411(18) 0.00192(12) 0.00369(12) 0.00013(12)
Br1 0.0394(6) 0.0401(6) 0.0320(6) 0.0065(5) 0.0062(5) -0.0031(5)
C067 0.028(5) 0.016(4) 0.012(4) 0.000(3) 0.003(4) -0.001(4)
C040 0.014(4) 0.027(5) 0.019(5) -0.007(4) 0.008(4) -0.001(4)
C46 0.012(4) 0.015(4) 0.022(5) 0.004(4) 0.007(4) -0.007(3)
C020 0.015(4) 0.017(4) 0.015(4) -0.003(3) 0.009(3) -0.006(3)
C021 0.007(4) 0.031(5) 0.019(5) -0.010(4) 0.004(3) -0.003(4)
C022 0.017(4) 0.021(5) 0.018(4) 0.003(4) 0.002(4) -0.001(4)
C023 0.014(4) 0.021(5) 0.011(4) -0.002(3) -0.002(3) -0.006(3)
C024 0.015(4) 0.014(4) 0.023(5) -0.004(4) 0.003(4) -0.007(3)
C027 0.007(4) 0.013(4) 0.021(5) 0.001(3) -0.004(3) 0.003(3)
C028 0.016(5) 0.030(5) 0.026(5) -0.008(4) 0.002(4) 0.002(4)
C031 0.022(5) 0.025(5) 0.019(5) -0.002(4) 0.008(4) 0.004(4)
C033 0.045(7) 0.023(6) 0.053(7) 0.005(5) 0.023(6) 0.002(5)
C034 0.011(4) 0.022(5) 0.023(5) -0.005(4) 0.004(4) -0.009(3)
C036 0.014(4) 0.023(5) 0.016(4) 0.003(4) 0.007(3) -0.004(4)
C037 0.008(4) 0.015(4) 0.019(4) 0.001(3) 0.000(3) 0.000(3)
C043 0.022(5) 0.016(5) 0.050(7) 0.009(5) 0.001(5) 0.000(4)
C045 0.040(6) 0.013(4) 0.020(5) 0.001(4) 0.008(4) 0.006(4)
C056 0.053(9) 0.116(15) 0.063(10) 0.067(10) -0.003(8) -0.004(9)
N013 0.014(4) 0.013(4) 0.018(4) -0.004(3) 0.005(3) -0.006(3)
N014 0.013(4) 0.015(4) 0.017(4) 0.001(3) 0.004(3) 0.002(3)
N015 0.007(3) 0.020(4) 0.015(4) 0.003(3) 0.002(3) 0.000(3)
N016 0.010(3) 0.022(4) 0.015(4) 0.004(3) -0.002(3) 0.004(3)
O005 0.022(3) 0.021(3) 0.026(4) -0.001(3) 0.006(3) -0.002(3)
O006 0.013(3) 0.017(3) 0.014(3) -0.001(2) 0.004(2) -0.003(2)
O007 0.010(3) 0.020(3) 0.022(3) 0.011(3) 0.006(2) 0.001(2)
O008 0.016(3) 0.031(4) 0.018(3) -0.005(3) 0.004(3) 0.001(3)
O009 0.015(3) 0.027(4) 0.019(3) -0.003(3) 0.002(3) -0.008(3)
O010 0.024(3) 0.023(3) 0.025(3) 0.011(3) 0.010(3) 0.003(3)
O011 0.014(3) 0.023(3) 0.017(3) -0.003(3) 0.006(2) 0.000(3)
O012 0.054(5) 0.027(4) 0.042(5) -0.004(3) 0.026(4) 0.006(4)
S001 0.0153(11) 0.0256(12) 0.0182(11) 0.0040(9) 0.0048(9) 0.0037(9)
S002 0.0259(12) 0.0271(13) 0.0243(12) 0.0086(10) 0.0118(10) 0.0036(10)

loop_
_atom_type_symbol
_atom_type_description
_atom_type_scat_dispersion_real
_atom_type_scat_dispersion_imag
_atom_type_scat_source
C C 0.0033 0.0016 'International Tables Vol C Tables 4.2.6.8 and 6.1.1.4'
H H 0.0000 0.0000 'International Tables Vol C Tables 4.2.6.8 and 6.1.1.4'
N N 0.0061 0.0033 'International Tables Vol C Tables 4.2.6.8 and 6.1.1.4'
O O 0.0106 0.0060 'International Tables Vol C Tables 4.2.6.8 and 6.1.1.4'
U U -9.6767 9.6646 'International Tables Vol C Tables 4.2.6.8 and 6.1.1.4'
S S 0.1246 0.1234 'International Tables Vol C Tables 4.2.6.8 and 6.1.1.4'
Br Br -0.2901 2.4595 'International Tables Vol C Tables 4.2.6.8 and 6.1.1.4'

loop_
_geom_angle_atom_site_label_1
_geom_angle_atom_site_label_2
_geom_angle_atom_site_label_3
_geom_angle
O005 U001 O011 149.6(2)
O005 U001 O006 84.7(2)
O011 U001 O006 87.0(2)
O005 U001 O007 83.6(2)
O011 U001 O007 85.9(2)
O006 U001 O007 143.6(2)
O005 U001 O010 75.6(2)
O011 U001 O010 74.0(2)
O006 U001 O010 72.3(2)
O007 U001 O010 71.4(2)
O005 U001 N016 130.0(2)
O011 U001 N016 72.5(2)
O006 U001 N016 138.2(2)
O007 U001 N016 72.3(2)
O010 U001 N016 131.5(2)
O005 U001 N014 65.2(2)
O011 U001 N014 138.0(2)
O006 U001 N014 130.0(2)
O007 U001 N014 74.2(2)
O010 U001 N014 129.8(2)
N016 U001 N014 66.4(2)
O005 U001 N015 137.4(2)
O011 U001 N015 65.4(2)
O006 U001 N015 71.4(2)
O007 U001 N015 135.4(2)
O010 U001 N015 126.0(2)
N016 U001 N015 67.0(2)
N014 U001 N015 104.2(2)
O005 U001 N013 71.3(2)
O011 U001 N013 130.3(2)
O006 U001 N013 65.2(2)
O007 U001 N013 140.4(2)
O010 U001 N013 127.6(2)
N016 U001 N013 100.8(2)
N014 U001 N013 67.6(2)
N015 U001 N013 66.8(2)
N013 C067 C022 110.0(7)
N015 C040 C021 111.2(7)
N013 C46 C027 113.9(7)
N015 C020 C024 112.7(7)
O008 C021 O011 123.5(8)
O008 C021 C040 120.8(8)
O011 C021 C040 115.7(7)
N014 C022 C067 113.4(7)
N013 C023 C037 112.5(7)
N016 C024 C020 110.1(7)
O009 C027 O006 124.2(8)
O009 C027 C46 120.4(8)
O006 C027 C46 115.4(7)
N014 C031 C045 110.6(7)
N016 C034 C036 109.9(7)
N014 C036 C034 111.2(7)
N015 C037 C023 111.8(7)
O012 C045 O005 124.0(9)
O012 C045 C031 118.3(9)
O005 C045 C031 117.7(8)
C023 N013 C46 109.2(7)
C023 N013 C067 107.7(7)
C46 N013 C067 109.8(6)
C023 N013 U001 113.1(5)
C46 N013 U001 105.3(5)
C067 N013 U001 111.7(5)
C031 N014 C036 108.7(7)
C031 N014 C022 110.3(7)
C036 N014 C022 108.6(7)
C031 N014 U001 107.9(5)
C036 N014 U001 110.8(5)
C022 N014 U001 110.6(5)
C040 N015 C037 109.2(6)
C040 N015 C020 109.5(7)
C037 N015 C020 109.1(6)
C040 N015 U001 105.6(5)
C037 N015 U001 111.4(5)
C020 N015 U001 111.9(5)
C034 N016 C024 110.7(7)
C034 N016 U001 116.8(5)
C024 N016 U001 113.6(5)
C045 O005 U001 127.8(6)
C027 O006 U001 126.7(5)
S001 O007 U001 131.5(3)
S002 O010 U001 127.2(4)
C021 O011 U001 127.2(5)
O007 S001 C028 103.3(4)
O007 S001 C043 105.0(4)
C028 S001 C043 97.8(5)
O010 S002 C033 106.4(5)
O010 S002 C056 102.5(6)
C033 S002 C056 98.0(8)

loop_
_geom_bond_atom_site_label_1
_geom_bond_atom_site_label_2
_geom_bond_distance
U001 O005 2.302(6)
U001 O011 2.304(6)
U001 O006 2.311(6)
U001 O007 2.365(6)
U001 O010 2.402(6)
U001 N016 2.619(7)
U001 N014 2.653(7)
U001 N015 2.680(7)
U001 N013 2.683(7)
C067 N013 1.503(11)
C067 C022 1.505(12)
C040 N015 1.463(11)
C040 C021 1.512(13)
C46 N013 1.488(10)
C46 C027 1.520(12)
C020 N015 1.506(10)
C020 C024 1.509(12)
C021 O008 1.241(11)
C021 O011 1.300(11)
C022 N014 1.497(11)
C023 N013 1.483(11)
C023 C037 1.514(12)
C024 N016 1.495(11)
C027 O009 1.221(10)
C027 O006 1.293(10)
C028 S001 1.772(9)
C031 N014 1.485(11)
C031 C045 1.506(13)
C033 S002 1.765(12)
C034 N016 1.480(11)
C034 C036 1.526(12)
C036 N014 1.497(11)
C037 N015 1.490(10)
C043 S001 1.788(10)
C045 O012 1.252(12)
C045 O005 1.271(11)
C056 S002 1.766(13)
O007 S001 1.528(6)
O010 S002 1.531(6)
